data_7160420
loop_
_publ_author_name
'Liu, Yan'
'Zhang, Xiang-Xin'
'Li, Xue-Ting'
'Xu, Su-Yang'
'Ji, Ding-Wei'
'Chen, Qing-An'

_publ_section_title
;
 Construction of multi-functionalized carbon chains by Ni-catalyzed
 carbosulfonylation of butadiene.
;
_journal_issue 15
_journal_name_full 'Organic &amp; biomolecular chemistry'
_journal_page_first 3619
_journal_page_last 3628
_journal_paper_doi 10.1039/d5ob00402k
_journal_volume 23
_journal_year 2025
_chemical_absolute_configuration ad
_chemical_formula_moiety 'C19 H19 N3 O4'
_chemical_formula_sum 'C19 H19 N3 O4'
_chemical_formula_weight 353.37
_space_group_crystal_system orthorhombic
_space_group_IT_number 19
_space_group_name_Hall 'P 2ac 2ab'
_space_group_name_H-M_alt 'P 21 21 21'
_atom_sites_solution_hydrogens geom
_atom_sites_solution_primary direct
_audit_creation_date 2024-07-08
_audit_creation_method
;
Olex2 1.5-beta
(compiled 2022.04.07 svn.rca3783a0 for OlexSys, GUI svn.r6439)
;
_audit_update_record
;
2024-07-09 deposited with the CCDC.	2025-03-13 downloaded from the CCDC.
;
_cell_angle_alpha 90
_cell_angle_beta 90
_cell_angle_gamma 90
_cell_formula_units_Z 8
_cell_length_a 13.7943(3)
_cell_length_b 14.7109(3)
_cell_length_c 17.1758(4)
_cell_measurement_reflns_used 13288
_cell_measurement_temperature 99.98(10)
_cell_measurement_theta_max 73.1170
_cell_measurement_theta_min 4.3900
_cell_volume 3485.43(13)
_computing_cell_refinement 'CrysAlisPro 1.171.43.92a (Rigaku OD, 2023)'
_computing_data_collection 'CrysAlisPro system (CCD 43.92a 64-bit (release 05-10-2023))'
_computing_data_reduction 'CrysAlisPro 1.171.43.92a (Rigaku OD, 2023)'
_computing_molecular_graphics 'Olex2 1.5-beta (Dolomanov et al., 2009)'
_computing_publication_material 'Olex2 1.5-beta (Dolomanov et al., 2009)'
_computing_structure_refinement 'SHELXL 2018/3 (Sheldrick, 2015)'
_computing_structure_solution 'SHELXS  (Sheldrick, 2008)'
_diffrn_ambient_environment N~2~
_diffrn_ambient_temperature 99.98(10)
_diffrn_detector 'Hybrid Pixel Array Detector'
_diffrn_detector_area_resol_mean 10.0000
_diffrn_detector_type HyPix
_diffrn_measured_fraction_theta_full 1.000
_diffrn_measured_fraction_theta_max 0.980
_diffrn_measurement_details
;
List of Runs (angles in degrees, time in seconds):

  # Type    Start    End  Width  t~exp~   \w     \q     \k     \f   Frames
#--------------------------------------------------------------------------
  1  \w     70.00 103.00   0.50    0.22    --   99.00 -77.00-120.00   66
  2  \w     49.00  91.00   0.50    0.22    --   99.00 -77.00-150.00   84
  3  \w     26.00  57.00   0.50    0.22    --   99.00 -77.00-120.00   62
  4  \w     31.00  70.00   0.50    0.22    --   99.00 -61.00 -90.00   78
  5  \w     27.00  52.00   0.50    0.22    --   99.00 -45.00 -30.00   50
  6  \w     27.00  53.00   0.50    0.22    --   99.00 -45.00   0.00   52
  7  \w     26.00  71.00   0.50    0.22    --   99.00 -61.00   0.00   90
  8  \w     27.00  52.00   0.50    0.22    --   99.00 -45.00-120.00   50
  9  \w     34.00  73.00   0.50    0.22    --   99.00 -61.00  30.00   78
 10  \w     27.00  52.00   0.50    0.22    --   99.00 -45.00  60.00   50
 11  \w     27.00  52.00   0.50    0.22    --   99.00 -45.00 120.00   50
 12  \w     47.00  73.00   0.50    0.22    --   99.00 -61.00 150.00   52
 13  \w     32.00  85.00   0.50    0.06    --   45.37  37.00-150.00  106
 14  \w     87.00 118.00   0.50    0.06    --   45.37  37.00-150.00   62
 15  \w     27.00  52.00   0.50    0.22    --   99.00 -45.00 -90.00   50
 16  \w     32.00  74.00   0.50    0.22    --   99.00 -94.00-120.00   84
 17  \w     33.00  93.00   0.50    0.22    --   99.00-110.00-162.00  120
 18  \w     29.00 110.00   0.50    0.22    --   99.00-125.00-120.00  162
 19  \w     73.00 120.00   0.50    0.22    --   99.00-137.00 124.00   94
 20  \w     29.00  66.00   0.50    0.22    --   99.00-137.00 124.00   74
 21  \w   -120.00 -45.00   0.50    0.06    --  -45.37 -16.00 -13.00  150
 22  \w   -175.00-102.00   0.50    0.22    --  -99.00 -16.00 -13.00  146
 23  \w    -61.00 -27.00   0.50    0.22    --  -99.00  61.00 120.00   68
 24  \w    -65.00 -26.00   0.50    0.22    --  -99.00  61.00 -30.00   78
 25  \w    -25.00  29.00   0.50    0.06    --  -45.37  37.00 -90.00  108
 26  \w    -83.00 -48.00   0.50    0.06    --  -45.37 125.00 -60.00   70
 27  \w    -65.00 -36.00   0.50    0.22    --  -99.00 125.00-120.00   58
 28  \w   -101.00 -76.00   0.50    0.22    --  -99.00 125.00-120.00   50
;
_diffrn_measurement_device 'four-circle diffractometer'
_diffrn_measurement_device_type 'XtaLAB Synergy R, DW system, HyPix'
_diffrn_measurement_method '\w scans'
_diffrn_orient_matrix_type 'CrysAlisPro convention (1999,Acta A55,543-557)'
_diffrn_orient_matrix_UB_11 0.0451927000
_diffrn_orient_matrix_UB_12 -0.0070242000
_diffrn_orient_matrix_UB_13 0.0818054000
_diffrn_orient_matrix_UB_21 0.0994599000
_diffrn_orient_matrix_UB_22 -0.0209280000
_diffrn_orient_matrix_UB_23 -0.0367130000
_diffrn_orient_matrix_UB_31 0.0234098000
_diffrn_orient_matrix_UB_32 0.1023341000
_diffrn_orient_matrix_UB_33 -0.0019490000
_diffrn_radiation_monochromator mirror
_diffrn_radiation_probe x-ray
_diffrn_radiation_type 'Cu K\a'
_diffrn_radiation_wavelength 1.54184
_diffrn_reflns_av_R_equivalents 0.0519
_diffrn_reflns_av_unetI/netI 0.0433
_diffrn_reflns_Laue_measured_fraction_full 1.000
_diffrn_reflns_Laue_measured_fraction_max 0.980
_diffrn_reflns_limit_h_max 17
_diffrn_reflns_limit_h_min -15
_diffrn_reflns_limit_k_max 17
_diffrn_reflns_limit_k_min -10
_diffrn_reflns_limit_l_max 20
_diffrn_reflns_limit_l_min -21
_diffrn_reflns_number 25393
_diffrn_reflns_point_group_measured_fraction_full 0.999
_diffrn_reflns_point_group_measured_fraction_max 0.971
_diffrn_reflns_theta_full 67.684
_diffrn_reflns_theta_max 73.705
_diffrn_reflns_theta_min 3.956
_diffrn_source 'Rotating-anode X-ray tube'
_diffrn_source_type 'Rigaku (Cu) X-ray Source'
_exptl_absorpt_coefficient_mu 0.793
_exptl_absorpt_correction_T_max 1.00000
_exptl_absorpt_correction_T_min 0.91265
_exptl_absorpt_correction_type multi-scan
_exptl_absorpt_process_details
;
CrysAlisPro 1.171.43.92a (Rigaku Oxford Diffraction, 2023)
Empirical absorption correction using spherical harmonics,
implemented in SCALE3 ABSPACK scaling algorithm.
;
_exptl_crystal_colour 'clear light colourless'
_exptl_crystal_density_diffrn 1.347
_exptl_crystal_description block
_exptl_crystal_F_000 1488
_exptl_crystal_size_max 0.16
_exptl_crystal_size_mid 0.12
_exptl_crystal_size_min 0.1
_refine_diff_density_max 0.579
_refine_diff_density_min -0.277
_refine_diff_density_rms 0.052
_refine_ls_abs_structure_details
;
 Flack x determined using 2395 quotients [(I+)-(I-)]/[(I+)+(I-)]
 (Parsons, Flack and Wagner, Acta Cryst. B69 (2013) 249-259).
;
_refine_ls_abs_structure_Flack 0.04(10)
_refine_ls_extinction_method none
_refine_ls_goodness_of_fit_ref 1.069
_refine_ls_hydrogen_treatment constr
_refine_ls_matrix_type full
_refine_ls_number_parameters 509
_refine_ls_number_reflns 6847
_refine_ls_number_restraints 479
_refine_ls_restrained_S_all 1.043
_refine_ls_R_factor_all 0.0551
_refine_ls_R_factor_gt 0.0468
_refine_ls_shift/su_max 0.004
_refine_ls_shift/su_mean 0.000
_refine_ls_structure_factor_coef Fsqd
_refine_ls_weighting_details 'w=1/[\s^2^(Fo^2^)+(0.0728P)^2^+0.7210P] where P=(Fo^2^+2Fc^2^)/3'
_refine_ls_weighting_scheme calc
_refine_ls_wR_factor_gt 0.1216
_refine_ls_wR_factor_ref 0.1294
_reflns_Friedel_coverage 0.777
_reflns_Friedel_fraction_full 0.998
_reflns_Friedel_fraction_max 0.961
_reflns_number_gt 6034
_reflns_number_total 6847
_reflns_threshold_expression 'I > 2\s(I)'
_cod_data_source_file d5ob00402k2.cif
_cod_data_source_block a-4-2no
_cod_depositor_comments 'Adding full bibliography for 7160419--7160421.cif.'
_cod_database_code 7160420
_shelx_shelxl_version_number 2018/3
_shelx_space_group_comment
;
The symmetry employed for this shelxl refinement is uniquely defined
by the following loop, which should always be used as a source of
symmetry information in preference to the above space-group names.
They are only intended as comments.
;
_olex2_refinement_description
;
1. Fixed Uiso
 At 1.2 times of:
  All C(H) groups, All C(H,H) groups
 At 1.5 times of:
  All C(H,H,H) groups, All O(H) groups
2. Restrained distances
 O6-C48 \\sim O6A-C48
 with sigma of 0.02
 O5-C48 \\sim O5A-C48
 with sigma of 0.02
 O3-C14 \\sim O3A-C14
 with sigma of 0.02
 O4-C14 \\sim O4A-C14
 with sigma of 0.02
3. Rigid bond restraints
 C48, O5A
 with sigma for 1-2 distances of 0.0008 and sigma for 1-3 distances of 0.0008
4. Uiso/Uaniso restraints and constraints
O5A \\sim C48: within 2A with sigma of 0.0008 and sigma for terminal atoms of
0.0016 within 2A
5. Rigid body (RIGU) restrains
 O5A, O6, C48, O5, C47, O6A, N4, C46, C43, C45, H46, C34, C44, H45, N5, N6,
 H34, H44, C28, C35, C29, C32, O7, O8, C36, C40, H29, C30, C31, H32A, H32B, H7,
 H36, C37, C39, H40, H30A, H30B, H31A, H31B, H37, C38, C41, H38, H41A, H41B,
 H41C
 with sigma for 1-2 distances of 0.001 and sigma for 1-3 distances of 0.008
 O4, O1, C15, C16, N1, H16, C17, N2, C1, C8, H17A, H17B, C18, O2, C19, C2, C6,
 H8, C9, H18A, H18B, H2, H19A, H19B, H2A, C3, C5, H6, N3, C10, C4, C7, H5, C13,
 H10, C11, H4, H7A, H7B, H7C, C12, C14, H11, H12, O4A, O3A, O3
 with sigma for 1-2 distances of 0.001 and sigma for 1-3 distances of 0.008
6. Others
 Sof(O5A)=Sof(O6A)=1-FVAR(1)
 Sof(O6)=Sof(O5)=FVAR(1)
 Sof(O4A)=Sof(O3A)=1-FVAR(2)
 Sof(O3)=Sof(O4)=FVAR(2)
7.a Ternary CH refined with riding coordinates:
 C8(H8), C16(H16), C29(H29), C34(H34)
7.b Secondary CH2 refined with riding coordinates:
 C17(H17A,H17B), C18(H18A,H18B), C19(H19A,H19B), C30(H30A,H30B), C31(H31A,
 H31B), C32(H32A,H32B)
7.c Aromatic/amide H refined with riding coordinates:
 C2(H2A), C4(H4), C5(H5), C6(H6), C10(H10), C11(H11), C12(H12), C36(H36),
 C37(H37), C38(H38), C40(H40), C44(H44), C45(H45), C46(H46)
7.d Tetrahedral OH refined with riding coordinates:
 O2(H2), O7(H7)
7.e Idealised Me refined as rotating group:
 C7(H7A,H7B,H7C), C41(H41A,H41B,H41C)
;
_olex2_submission_special_instructions 'No special instructions were received'
_oxdiff_exptl_absorpt_empirical_details
;
Empirical correction (ABSPACK) includes:
- Absorption correction using spherical harmonics
- Frame scaling
;
_oxdiff_exptl_absorpt_empirical_full_max 1.250
_oxdiff_exptl_absorpt_empirical_full_min 0.787

loop_
_space_group_symop_operation_xyz
'x, y, z'
'-x+1/2, -y, z+1/2'
'-x, y+1/2, -z+1/2'
'x+1/2, -y+1/2, -z'

loop_
_atom_site_label
_atom_site_type_symbol
_atom_site_fract_x
_atom_site_fract_y
_atom_site_fract_z
_atom_site_U_iso_or_equiv
_atom_site_adp_type
_atom_site_occupancy
_atom_site_site_symmetry_order
_atom_site_calc_flag
_atom_site_refinement_flags_posn
_atom_site_refinement_flags_adp
_atom_site_refinement_flags_occupancy
_atom_site_disorder_assembly
_atom_site_disorder_group
O1 O 0.31349(17) 0.23564(18) 0.33980(14) 0.0394(5) Uani 1 1 d . . . . .
O2 O 0.48743(19) 0.44786(16) 0.48042(14) 0.0404(6) Uani 1 1 d . . . . .
H2 H 0.486378 0.501294 0.463208 0.061 Uiso 1 1 calc R U . . .
O3 O 0.2449(6) 0.2310(4) 0.6070(7) 0.027(4) Uani 0.59(13) 1 d D . P A 1
O4 O 0.2996(13) 0.2462(9) 0.7294(5) 0.030(4) Uani 0.59(13) 1 d D . P A 1
N1 N 0.46649(18) 0.23343(18) 0.39447(15) 0.0296(5) Uani 1 1 d . . . . .
N2 N 0.4881(2) 0.38710(19) 0.41857(16) 0.0326(5) Uani 1 1 d . . . . .
N3 N 0.42551(18) 0.26782(18) 0.55179(15) 0.0286(5) Uani 1 1 d . . . . .
C1 C 0.4876(2) 0.1378(2) 0.39429(19) 0.0327(6) Uani 1 1 d . . . . .
C2 C 0.5846(3) 0.1112(2) 0.3946(2) 0.0413(8) Uani 1 1 d . . . . .
H2A H 0.634078 0.155888 0.390714 0.050 Uiso 1 1 calc R U . . .
C3 C 0.6096(3) 0.0199(3) 0.4004(3) 0.0476(9) Uani 1 1 d . . . . .
C4 C 0.5365(3) -0.0440(3) 0.4049(2) 0.0473(8) Uani 1 1 d . . . . .
H4 H 0.552471 -0.106642 0.409390 0.057 Uiso 1 1 calc R U . . .
C5 C 0.4404(3) -0.0178(3) 0.4029(3) 0.0469(8) Uani 1 1 d . . . . .
H5 H 0.391143 -0.062894 0.404486 0.056 Uiso 1 1 calc R U . . .
C6 C 0.4144(3) 0.0727(3) 0.3985(2) 0.0417(8) Uani 1 1 d . . . . .
H6 H 0.348074 0.090180 0.398373 0.050 Uiso 1 1 calc R U . . .
C7 C 0.7152(3) -0.0077(3) 0.4043(4) 0.0722(15) Uani 1 1 d . . . . .
H7A H 0.731942 -0.042997 0.357855 0.108 Uiso 1 1 calc R U . . .
H7B H 0.726044 -0.044828 0.450895 0.108 Uiso 1 1 calc R U . . .
H7C H 0.755860 0.046824 0.406783 0.108 Uiso 1 1 calc R U . . .
C8 C 0.5273(2) 0.2943(2) 0.44040(18) 0.0300(6) Uani 1 1 d . . . . .
H8 H 0.596724 0.288508 0.424255 0.036 Uiso 1 1 calc R U . . .
C9 C 0.5169(2) 0.2767(2) 0.52662(18) 0.0295(6) Uani 1 1 d . . . . .
C10 C 0.5980(2) 0.2695(2) 0.57426(19) 0.0327(6) Uani 1 1 d . . . . .
H10 H 0.661476 0.273075 0.553089 0.039 Uiso 1 1 calc R U . . .
C11 C 0.5839(2) 0.2571(2) 0.65305(19) 0.0333(7) Uani 1 1 d . . . . .
H11 H 0.637583 0.252064 0.687417 0.040 Uiso 1 1 calc R U . . .
C12 C 0.4893(2) 0.2521(2) 0.68118(18) 0.0301(6) Uani 1 1 d . . . . .
H12 H 0.477141 0.246083 0.735373 0.036 Uiso 1 1 calc R U . . .
C13 C 0.4130(2) 0.2561(2) 0.62822(18) 0.0283(6) Uani 1 1 d . . . . .
C14 C 0.3090(2) 0.2445(2) 0.65580(18) 0.0302(6) Uani 1 1 d D . . . .
C15 C 0.3812(2) 0.2727(2) 0.37222(18) 0.0336(6) Uani 1 1 d . . . . .
C16 C 0.3851(2) 0.3723(2) 0.3907(2) 0.0374(7) Uani 1 1 d . . . . .
H16 H 0.337823 0.387717 0.432795 0.045 Uiso 1 1 calc R U . . .
C17 C 0.3716(3) 0.4353(3) 0.3209(3) 0.0509(9) Uani 1 1 d . . . . .
H17A H 0.360176 0.399638 0.272844 0.061 Uiso 1 1 calc R U . . .
H17B H 0.315764 0.476465 0.329230 0.061 Uiso 1 1 calc R U . . .
C18 C 0.4650(3) 0.4890(3) 0.3146(3) 0.0511(9) Uani 1 1 d . . . . .
H18A H 0.480152 0.503317 0.259635 0.061 Uiso 1 1 calc R U . . .
H18B H 0.460732 0.546444 0.344478 0.061 Uiso 1 1 calc R U . . .
C19 C 0.5404(3) 0.4264(2) 0.3491(2) 0.0401(8) Uani 1 1 d . . . . .
H19A H 0.559206 0.378264 0.311776 0.048 Uiso 1 1 calc R U . . .
H19B H 0.598960 0.460460 0.365184 0.048 Uiso 1 1 calc R U . . .
O6 O 0.3117(2) 0.7338(3) 0.39517(18) 0.0441(9) Uani 0.942(8) 1 d D . P B 1
O5 O 0.36963(18) 0.7500(3) 0.27447(14) 0.0423(10) Uani 0.942(8) 1 d D . P B 1
O8 O 0.37722(16) 0.69425(16) 0.66178(14) 0.0366(5) Uani 1 1 d . . . . .
O7 O 0.62457(18) 0.53916(16) 0.52483(14) 0.0384(5) Uani 1 1 d . . . . .
H7 H 0.624814 0.485004 0.540334 0.058 Uiso 1 1 calc R U . . .
N5 N 0.52483(18) 0.73707(18) 0.60912(15) 0.0288(5) Uani 1 1 d . . . . .
N6 N 0.58941(19) 0.59572(18) 0.58424(15) 0.0310(6) Uani 1 1 d . . . . .
N4 N 0.49592(19) 0.71260(17) 0.45127(15) 0.0296(5) Uani 1 1 d . . . . .
C28 C 0.4528(2) 0.6774(2) 0.62827(19) 0.0314(6) Uani 1 1 d . . . . .
C29 C 0.4837(2) 0.5826(2) 0.6042(2) 0.0349(7) Uani 1 1 d . . . . .
H29 H 0.446397 0.562138 0.557456 0.042 Uiso 1 1 calc R U . . .
C30 C 0.4805(3) 0.5108(3) 0.6678(2) 0.0451(8) Uani 1 1 d . . . . .
H30A H 0.447643 0.455179 0.648978 0.054 Uiso 1 1 calc R U . . .
H30B H 0.445475 0.533869 0.714091 0.054 Uiso 1 1 calc R U . . .
C31 C 0.5879(3) 0.4909(3) 0.6878(3) 0.0492(9) Uani 1 1 d . . . . .
H31A H 0.596527 0.483615 0.744694 0.059 Uiso 1 1 calc R U . . .
H31B H 0.610227 0.434771 0.661508 0.059 Uiso 1 1 calc R U . . .
C32 C 0.6428(3) 0.5722(2) 0.6586(2) 0.0382(7) Uani 1 1 d . . . . .
H32A H 0.711435 0.556969 0.648030 0.046 Uiso 1 1 calc R U . . .
H32B H 0.640031 0.622997 0.696383 0.046 Uiso 1 1 calc R U . . .
C34 C 0.6013(2) 0.6952(2) 0.56305(18) 0.0296(6) Uani 1 1 d . . . . .
H34 H 0.666302 0.717958 0.580038 0.036 Uiso 1 1 calc R U . . .
C35 C 0.5171(2) 0.8336(2) 0.61020(18) 0.0309(6) Uani 1 1 d . . . . .
C36 C 0.6006(2) 0.8865(2) 0.6175(2) 0.0376(7) Uani 1 1 d . . . . .
H36 H 0.661955 0.858689 0.625461 0.045 Uiso 1 1 calc R U . . .
C37 C 0.5926(3) 0.9793(2) 0.6129(2) 0.0434(8) Uani 1 1 d . . . . .
H37 H 0.649412 1.015601 0.616236 0.052 Uiso 1 1 calc R U . . .
C38 C 0.5031(3) 1.0214(2) 0.6034(2) 0.0408(7) Uani 1 1 d . . . . .
H38 H 0.499187 1.085806 0.600899 0.049 Uiso 1 1 calc R U . . .
C39 C 0.4199(3) 0.9694(2) 0.5977(2) 0.0402(7) Uani 1 1 d . . . . .
C40 C 0.4277(2) 0.8755(2) 0.6006(2) 0.0362(7) Uani 1 1 d . . . . .
H40 H 0.370947 0.839244 0.595997 0.043 Uiso 1 1 calc R U . . .
C41 C 0.3221(3) 1.0139(3) 0.5895(3) 0.0550(11) Uani 1 1 d . . . . .
H41A H 0.279444 0.974641 0.558620 0.083 Uiso 1 1 calc R U . . .
H41B H 0.329537 1.072615 0.563230 0.083 Uiso 1 1 calc R U . . .
H41C H 0.293796 1.023289 0.641156 0.083 Uiso 1 1 calc R U . . .
C43 C 0.5878(2) 0.7098(2) 0.47660(19) 0.0291(6) Uani 1 1 d . . . . .
C44 C 0.6680(2) 0.7205(2) 0.4287(2) 0.0346(7) Uani 1 1 d . . . . .
H44 H 0.731529 0.722730 0.449922 0.042 Uiso 1 1 calc R U . . .
C45 C 0.6531(2) 0.7278(3) 0.3494(2) 0.0361(7) Uani 1 1 d . . . . .
H45 H 0.706255 0.731882 0.314490 0.043 Uiso 1 1 calc R U . . .
C46 C 0.5584(2) 0.7291(2) 0.32217(19) 0.0332(7) Uani 1 1 d . . . . .
H46 H 0.545778 0.733090 0.267898 0.040 Uiso 1 1 calc R U . . .
C47 C 0.4820(2) 0.7245(2) 0.37490(18) 0.0288(6) Uani 1 1 d . . . . .
C48 C 0.3778(2) 0.7363(2) 0.34801(19) 0.0317(6) Uani 1 1 d D U . . .
O5A O 0.366(3) 0.693(4) 0.282(2) 0.0317(13) Uani 0.058(8) 1 d D U P B 2
O6A O 0.318(3) 0.784(4) 0.382(3) 0.037(12) Uani 0.058(8) 1 d D . P B 2
O4A O 0.298(2) 0.258(4) 0.7297(9) 0.067(8) Uani 0.41(13) 1 d D . P A 2
O3A O 0.2435(13) 0.2300(15) 0.6121(16) 0.078(14) Uani 0.41(13) 1 d D . P A 2

loop_
_atom_site_aniso_label
_atom_site_aniso_U_11
_atom_site_aniso_U_22
_atom_site_aniso_U_33
_atom_site_aniso_U_23
_atom_site_aniso_U_13
_atom_site_aniso_U_12
O1 0.0280(11) 0.0546(14) 0.0355(12) -0.0021(11) -0.0019(10) -0.0034(10)
O2 0.0449(14) 0.0392(12) 0.0370(12) -0.0124(10) 0.0057(11) -0.0014(10)
O3 0.020(3) 0.031(9) 0.030(4) 0.001(3) 0.001(2) 0.000(2)
O4 0.021(5) 0.042(10) 0.0280(16) 0.0055(19) 0.001(2) 0.002(3)
N1 0.0260(11) 0.0394(12) 0.0234(12) -0.0027(10) 0.0033(10) -0.0038(10)
N2 0.0310(12) 0.0386(12) 0.0282(13) -0.0058(10) 0.0036(10) -0.0013(10)
N3 0.0236(11) 0.0358(13) 0.0263(11) -0.0016(10) 0.0001(9) -0.0012(10)
C1 0.0326(14) 0.0387(14) 0.0268(15) -0.0029(12) 0.0048(13) -0.0031(11)
C2 0.0328(15) 0.0421(16) 0.049(2) -0.0083(15) 0.0078(15) -0.0019(13)
C3 0.0428(18) 0.0435(16) 0.056(2) -0.0089(16) 0.0038(18) 0.0036(13)
C4 0.0526(18) 0.0374(18) 0.052(2) -0.0055(16) -0.0032(17) 0.0006(14)
C5 0.0461(18) 0.0427(16) 0.052(2) -0.0020(16) -0.0009(17) -0.0068(14)
C6 0.0352(17) 0.0441(15) 0.046(2) -0.0014(15) -0.0001(16) -0.0071(13)
C7 0.046(2) 0.053(2) 0.117(5) -0.011(3) 0.004(3) 0.0091(19)
C8 0.0241(14) 0.0394(15) 0.0266(14) -0.0049(11) 0.0036(11) -0.0021(11)
C9 0.0258(12) 0.0366(15) 0.0262(13) -0.0032(12) 0.0017(11) 0.0002(11)
C10 0.0236(13) 0.0410(17) 0.0335(14) -0.0039(13) 0.0007(11) -0.0011(12)
C11 0.0231(13) 0.0432(17) 0.0335(15) -0.0007(13) -0.0036(12) -0.0002(13)
C12 0.0247(13) 0.0388(16) 0.0268(14) 0.0011(12) 0.0000(11) 0.0026(12)
C13 0.0235(13) 0.0346(15) 0.0269(12) 0.0001(11) 0.0011(10) 0.0027(12)
C14 0.0233(12) 0.0374(16) 0.0299(11) 0.0042(12) -0.0001(10) 0.0018(11)
C15 0.0264(13) 0.0490(16) 0.0255(14) -0.0001(12) 0.0032(11) -0.0020(11)
C16 0.0280(14) 0.0470(16) 0.0373(18) -0.0019(13) 0.0013(13) 0.0041(13)
C17 0.051(2) 0.047(2) 0.055(2) 0.0064(16) -0.0073(18) 0.0067(16)
C18 0.060(2) 0.046(2) 0.047(2) 0.0055(17) -0.0010(18) 0.0021(15)
C19 0.0450(18) 0.0386(17) 0.0367(18) 0.0012(13) 0.0094(14) -0.0048(14)
O6 0.0203(11) 0.079(3) 0.0332(14) 0.0019(16) 0.0006(10) 0.0011(15)
O5 0.0250(12) 0.075(3) 0.0272(11) 0.0032(12) -0.0041(9) -0.0001(13)
O8 0.0260(10) 0.0454(13) 0.0384(13) -0.0070(10) 0.0049(9) -0.0029(9)
O7 0.0376(12) 0.0411(12) 0.0365(12) -0.0098(10) 0.0039(10) 0.0067(10)
N5 0.0232(11) 0.0379(12) 0.0253(12) -0.0030(10) -0.0017(10) 0.0030(9)
N6 0.0279(12) 0.0373(12) 0.0278(13) -0.0051(10) -0.0014(10) 0.0028(10)
N4 0.0218(11) 0.0387(13) 0.0282(12) -0.0019(10) 0.0007(10) 0.0022(10)
C28 0.0244(12) 0.0418(15) 0.0281(15) -0.0045(12) -0.0023(11) -0.0013(11)
C29 0.0277(14) 0.0411(15) 0.0358(16) -0.0053(12) 0.0012(13) -0.0027(12)
C30 0.0485(18) 0.0420(18) 0.045(2) 0.0010(14) 0.0100(16) -0.0017(16)
C31 0.057(2) 0.0474(19) 0.043(2) 0.0044(16) -0.0026(17) 0.0030(16)
C32 0.0379(17) 0.0429(17) 0.0337(16) -0.0012(14) -0.0094(14) 0.0068(13)
C34 0.0204(13) 0.0385(14) 0.0299(14) -0.0039(12) -0.0008(11) 0.0027(11)
C35 0.0278(13) 0.0401(14) 0.0248(15) -0.0049(12) -0.0011(12) 0.0007(11)
C36 0.0251(14) 0.0434(15) 0.044(2) -0.0035(14) -0.0005(14) 0.0011(12)
C37 0.0307(15) 0.0433(15) 0.056(2) -0.0030(16) -0.0024(16) -0.0036(13)
C38 0.0399(15) 0.0396(17) 0.0429(19) -0.0045(14) -0.0006(15) 0.0046(12)
C39 0.0354(15) 0.0440(15) 0.0412(19) -0.0072(14) -0.0053(15) 0.0088(12)
C40 0.0272(14) 0.0436(15) 0.0378(18) -0.0075(14) -0.0047(14) 0.0008(12)
C41 0.0400(19) 0.049(2) 0.076(3) -0.007(2) -0.009(2) 0.0105(17)
C43 0.0215(12) 0.0351(15) 0.0306(14) -0.0046(12) -0.0013(11) 0.0034(11)
C44 0.0228(14) 0.0458(18) 0.0353(15) -0.0005(13) 0.0014(12) 0.0027(12)
C45 0.0240(13) 0.0520(19) 0.0323(15) 0.0001(14) 0.0055(12) 0.0003(13)
C46 0.0284(13) 0.0434(17) 0.0278(16) -0.0002(13) 0.0019(11) 0.0011(13)
C47 0.0223(13) 0.0354(15) 0.0287(13) -0.0040(12) 0.0004(10) -0.0004(12)
C48 0.0228(12) 0.0425(17) 0.0297(12) -0.0041(12) -0.0010(10) 0.0003(12)
O5A 0.023(3) 0.043(3) 0.030(2) -0.004(2) -0.001(2) 0.000(3)
O6A 0.024(14) 0.06(2) 0.03(2) -0.012(19) -0.007(13) 0.007(17)
O4A 0.026(9) 0.15(2) 0.029(2) -0.003(5) 0.006(4) 0.005(11)
O3A 0.024(5) 0.16(4) 0.051(8) -0.036(13) -0.005(5) 0.002(6)

loop_
_atom_type_symbol
_atom_type_description
_atom_type_scat_dispersion_real
_atom_type_scat_dispersion_imag
_atom_type_scat_source
C C 0.0181 0.0091 'International Tables Vol C Tables 4.2.6.8 and 6.1.1.4'
H H 0.0000 0.0000 'International Tables Vol C Tables 4.2.6.8 and 6.1.1.4'
N N 0.0311 0.0180 'International Tables Vol C Tables 4.2.6.8 and 6.1.1.4'
O O 0.0492 0.0322 'International Tables Vol C Tables 4.2.6.8 and 6.1.1.4'

loop_
_geom_angle_atom_site_label_1
_geom_angle_atom_site_label_2
_geom_angle_atom_site_label_3
_geom_angle
_geom_angle_site_symmetry_1
_geom_angle_site_symmetry_3
_geom_angle_publ_flag
N2 O2 H2 109.5 . . ?
C1 N1 C8 119.0(3) . . ?
C15 N1 C1 126.0(3) . . ?
C15 N1 C8 112.8(3) . . ?
O2 N2 C8 113.2(2) . . ?
O2 N2 C16 109.1(2) . . ?
O2 N2 C19 111.2(2) . . ?
C16 N2 C8 106.5(2) . . ?
C19 N2 C8 111.7(2) . . ?
C19 N2 C16 104.7(3) . . ?
C13 N3 C9 116.9(3) . . ?
C2 C1 N1 118.0(3) . . ?
C6 C1 N1 121.7(3) . . ?
C6 C1 C2 120.2(3) . . ?
C1 C2 H2A 119.7 . . ?
C3 C2 C1 120.6(3) . . ?
C3 C2 H2A 119.7 . . ?
C2 C3 C7 120.1(4) . . ?
C4 C3 C2 118.7(4) . . ?
C4 C3 C7 121.1(4) . . ?
C3 C4 H4 119.7 . . ?
C3 C4 C5 120.6(4) . . ?
C5 C4 H4 119.7 . . ?
C4 C5 H5 119.3 . . ?
C6 C5 C4 121.4(4) . . ?
C6 C5 H5 119.3 . . ?
C1 C6 H6 120.8 . . ?
C5 C6 C1 118.5(4) . . ?
C5 C6 H6 120.8 . . ?
C3 C7 H7A 109.5 . . ?
C3 C7 H7B 109.5 . . ?
C3 C7 H7C 109.5 . . ?
H7A C7 H7B 109.5 . . ?
H7A C7 H7C 109.5 . . ?
H7B C7 H7C 109.5 . . ?
N1 C8 N2 102.3(2) . . ?
N1 C8 H8 110.4 . . ?
N1 C8 C9 111.8(3) . . ?
N2 C8 H8 110.4 . . ?
C9 C8 N2 111.2(2) . . ?
C9 C8 H8 110.4 . . ?
N3 C9 C8 115.0(3) . . ?
N3 C9 C10 124.0(3) . . ?
C10 C9 C8 120.9(3) . . ?
C9 C10 H10 120.8 . . ?
C11 C10 C9 118.3(3) . . ?
C11 C10 H10 120.8 . . ?
C10 C11 H11 120.7 . . ?
C10 C11 C12 118.6(3) . . ?
C12 C11 H11 120.7 . . ?
C11 C12 H12 120.7 . . ?
C11 C12 C13 118.6(3) . . ?
C13 C12 H12 120.7 . . ?
N3 C13 C12 123.3(3) . . ?
N3 C13 C14 116.3(3) . . ?
C12 C13 C14 120.4(3) . . ?
O3 C14 O4 127.3(10) . . ?
O3 C14 C13 118.8(6) . . ?
O4 C14 C13 113.8(8) . . ?
O4A C14 C13 113.4(14) . . ?
O3A C14 C13 122.5(14) . . ?
O3A C14 O4A 123.9(19) . . ?
O1 C15 N1 126.9(3) . . ?
O1 C15 C16 124.2(3) . . ?
N1 C15 C16 108.9(3) . . ?
N2 C16 H16 110.5 . . ?
N2 C16 C17 106.0(3) . . ?
C15 C16 N2 103.9(3) . . ?
C15 C16 H16 110.5 . . ?
C15 C16 C17 115.0(3) . . ?
C17 C16 H16 110.5 . . ?
C16 C17 H17A 110.6 . . ?
C16 C17 H17B 110.6 . . ?
H17A C17 H17B 108.8 . . ?
C18 C17 C16 105.5(3) . . ?
C18 C17 H17A 110.6 . . ?
C18 C17 H17B 110.6 . . ?
C17 C18 H18A 111.0 . . ?
C17 C18 H18B 111.0 . . ?
H18A C18 H18B 109.0 . . ?
C19 C18 C17 103.9(3) . . ?
C19 C18 H18A 111.0 . . ?
C19 C18 H18B 111.0 . . ?
N2 C19 C18 102.4(3) . . ?
N2 C19 H19A 111.3 . . ?
N2 C19 H19B 111.3 . . ?
C18 C19 H19A 111.3 . . ?
C18 C19 H19B 111.3 . . ?
H19A C19 H19B 109.2 . . ?
N6 O7 H7 109.5 . . ?
C28 N5 C34 112.7(3) . . ?
C28 N5 C35 125.7(3) . . ?
C35 N5 C34 118.9(3) . . ?
O7 N6 C29 115.0(2) . . ?
O7 N6 C32 108.1(2) . . ?
O7 N6 C34 111.1(2) . . ?
C29 N6 C32 104.4(3) . . ?
C29 N6 C34 106.4(2) . . ?
C32 N6 C34 111.7(2) . . ?
C47 N4 C43 117.2(3) . . ?
O8 C28 N5 127.4(3) . . ?
O8 C28 C29 123.8(3) . . ?
N5 C28 C29 108.7(3) . . ?
N6 C29 C28 102.5(3) . . ?
N6 C29 H29 110.6 . . ?
N6 C29 C30 106.2(3) . . ?
C28 C29 H29 110.6 . . ?
C28 C29 C30 115.8(3) . . ?
C30 C29 H29 110.6 . . ?
C29 C30 H30A 110.7 . . ?
C29 C30 H30B 110.7 . . ?
C29 C30 C31 105.3(3) . . ?
H30A C30 H30B 108.8 . . ?
C31 C30 H30A 110.7 . . ?
C31 C30 H30B 110.7 . . ?
C30 C31 H31A 110.8 . . ?
C30 C31 H31B 110.8 . . ?
H31A C31 H31B 108.8 . . ?
C32 C31 C30 104.9(3) . . ?
C32 C31 H31A 110.8 . . ?
C32 C31 H31B 110.8 . . ?
N6 C32 H32A 111.2 . . ?
N6 C32 H32B 111.2 . . ?
C31 C32 N6 102.6(3) . . ?
C31 C32 H32A 111.2 . . ?
C31 C32 H32B 111.2 . . ?
H32A C32 H32B 109.2 . . ?
N5 C34 N6 101.5(2) . . ?
N5 C34 H34 110.5 . . ?
N5 C34 C43 112.6(2) . . ?
N6 C34 H34 110.5 . . ?
C43 C34 N6 111.0(2) . . ?
C43 C34 H34 110.5 . . ?
C36 C35 N5 119.7(3) . . ?
C40 C35 N5 120.5(3) . . ?
C40 C35 C36 119.7(3) . . ?
C35 C36 H36 120.5 . . ?
C37 C36 C35 118.9(3) . . ?
C37 C36 H36 120.5 . . ?
C36 C37 H37 119.3 . . ?
C36 C37 C38 121.4(3) . . ?
C38 C37 H37 119.3 . . ?
C37 C38 H38 120.0 . . ?
C39 C38 C37 119.9(3) . . ?
C39 C38 H38 120.0 . . ?
C38 C39 C40 118.9(3) . . ?
C38 C39 C41 120.7(3) . . ?
C40 C39 C41 120.4(3) . . ?
C35 C40 H40 119.5 . . ?
C39 C40 C35 121.0(3) . . ?
C39 C40 H40 119.5 . . ?
C39 C41 H41A 109.5 . . ?
C39 C41 H41B 109.5 . . ?
C39 C41 H41C 109.5 . . ?
H41A C41 H41B 109.5 . . ?
H41A C41 H41C 109.5 . . ?
H41B C41 H41C 109.5 . . ?
N4 C43 C34 116.1(3) . . ?
N4 C43 C44 123.9(3) . . ?
C44 C43 C34 120.0(3) . . ?
C43 C44 H44 120.8 . . ?
C45 C44 C43 118.3(3) . . ?
C45 C44 H44 120.8 . . ?
C44 C45 H45 120.9 . . ?
C44 C45 C46 118.3(3) . . ?
C46 C45 H45 120.9 . . ?
C45 C46 H46 120.3 . . ?
C45 C46 C47 119.5(3) . . ?
C47 C46 H46 120.3 . . ?
N4 C47 C46 122.5(3) . . ?
N4 C47 C48 116.6(3) . . ?
C46 C47 C48 120.9(3) . . ?
O6 C48 O5 126.4(3) . . ?
O6 C48 C47 120.1(3) . . ?
O5 C48 C47 113.5(3) . . ?
O5A C48 C47 109.1(18) . . ?
O6A C48 C47 124(2) . . ?
O6A C48 O5A 127(3) . . ?

loop_
_geom_bond_atom_site_label_1
_geom_bond_atom_site_label_2
_geom_bond_distance
_geom_bond_site_symmetry_2
_geom_bond_publ_flag
O1 C15 1.217(4) . ?
O2 H2 0.8400 . ?
O2 N2 1.388(3) . ?
O3 C14 1.235(9) . ?
O4 C14 1.271(9) . ?
N1 C1 1.437(4) . ?
N1 C8 1.459(4) . ?
N1 C15 1.365(4) . ?
N2 C8 1.516(4) . ?
N2 C16 1.515(4) . ?
N2 C19 1.509(4) . ?
N3 C9 1.339(4) . ?
N3 C13 1.335(4) . ?
C1 C2 1.394(5) . ?
C1 C6 1.394(5) . ?
C2 H2A 0.9500 . ?
C2 C3 1.390(5) . ?
C3 C4 1.381(6) . ?
C3 C7 1.513(6) . ?
C4 H4 0.9500 . ?
C4 C5 1.382(6) . ?
C5 H5 0.9500 . ?
C5 C6 1.380(6) . ?
C6 H6 0.9500 . ?
C7 H7A 0.9800 . ?
C7 H7B 0.9800 . ?
C7 H7C 0.9800 . ?
C8 H8 1.0000 . ?
C8 C9 1.510(4) . ?
C9 C10 1.390(4) . ?
C10 H10 0.9500 . ?
C10 C11 1.379(5) . ?
C11 H11 0.9500 . ?
C11 C12 1.393(4) . ?
C12 H12 0.9500 . ?
C12 C13 1.393(4) . ?
C13 C14 1.520(4) . ?
C14 O4A 1.294(16) . ?
C14 O3A 1.194(16) . ?
C15 C16 1.501(5) . ?
C16 H16 1.0000 . ?
C16 C17 1.527(5) . ?
C17 H17A 0.9900 . ?
C17 H17B 0.9900 . ?
C17 C18 1.515(6) . ?
C18 H18A 0.9900 . ?
C18 H18B 0.9900 . ?
C18 C19 1.510(6) . ?
C19 H19A 0.9900 . ?
C19 H19B 0.9900 . ?
O6 C48 1.220(4) . ?
O5 C48 1.284(4) . ?
O8 C28 1.217(4) . ?
O7 H7 0.8400 . ?
O7 N6 1.403(3) . ?
N5 C28 1.365(4) . ?
N5 C34 1.456(4) . ?
N5 C35 1.424(4) . ?
N6 C29 1.511(4) . ?
N6 C32 1.514(4) . ?
N6 C34 1.517(4) . ?
N4 C43 1.341(4) . ?
N4 C47 1.337(4) . ?
C28 C29 1.515(5) . ?
C29 H29 1.0000 . ?
C29 C30 1.520(5) . ?
C30 H30A 0.9900 . ?
C30 H30B 0.9900 . ?
C30 C31 1.549(6) . ?
C31 H31A 0.9900 . ?
C31 H31B 0.9900 . ?
C31 C32 1.503(6) . ?
C32 H32A 0.9900 . ?
C32 H32B 0.9900 . ?
C34 H34 1.0000 . ?
C34 C43 1.512(4) . ?
C35 C36 1.396(5) . ?
C35 C40 1.389(5) . ?
C36 H36 0.9500 . ?
C36 C37 1.372(5) . ?
C37 H37 0.9500 . ?
C37 C38 1.390(5) . ?
C38 H38 0.9500 . ?
C38 C39 1.384(5) . ?
C39 C40 1.387(5) . ?
C39 C41 1.505(5) . ?
C40 H40 0.9500 . ?
C41 H41A 0.9800 . ?
C41 H41B 0.9800 . ?
C41 H41C 0.9800 . ?
C43 C44 1.387(5) . ?
C44 H44 0.9500 . ?
C44 C45 1.381(5) . ?
C45 H45 0.9500 . ?
C45 C46 1.388(5) . ?
C46 H46 0.9500 . ?
C46 C47 1.390(4) . ?
C47 C48 1.521(4) . ?
C48 O5A 1.30(2) . ?
C48 O6A 1.23(2) . ?

loop_
_geom_torsion_atom_site_label_1
_geom_torsion_atom_site_label_2
_geom_torsion_atom_site_label_3
_geom_torsion_atom_site_label_4
_geom_torsion
_geom_torsion_site_symmetry_1
_geom_torsion_site_symmetry_2
_geom_torsion_site_symmetry_3
_geom_torsion_site_symmetry_4
_geom_torsion_publ_flag
O1 C15 C16 N2 -171.5(3) . . . . ?
O1 C15 C16 C17 -56.1(5) . . . . ?
O2 N2 C8 N1 143.4(2) . . . . ?
O2 N2 C8 C9 23.9(3) . . . . ?
O2 N2 C16 C15 -140.9(3) . . . . ?
O2 N2 C16 C17 97.5(3) . . . . ?
O2 N2 C19 C18 -78.9(3) . . . . ?
N1 C1 C2 C3 175.0(3) . . . . ?
N1 C1 C6 C5 -176.1(3) . . . . ?
N1 C8 C9 N3 -46.0(4) . . . . ?
N1 C8 C9 C10 133.1(3) . . . . ?
N1 C15 C16 N2 5.9(4) . . . . ?
N1 C15 C16 C17 121.3(3) . . . . ?
N2 C8 C9 N3 67.7(3) . . . . ?
N2 C8 C9 C10 -113.2(3) . . . . ?
N2 C16 C17 C18 -3.9(4) . . . . ?
N3 C9 C10 C11 -3.5(5) . . . . ?
N3 C13 C14 O3 12.3(5) . . . . ?
N3 C13 C14 O4 -170.8(7) . . . . ?
N3 C13 C14 O4A -162(3) . . . . ?
N3 C13 C14 O3A 13.4(13) . . . . ?
C1 N1 C8 N2 174.5(2) . . . . ?
C1 N1 C8 C9 -66.4(3) . . . . ?
C1 N1 C15 O1 -9.7(5) . . . . ?
C1 N1 C15 C16 173.0(3) . . . . ?
C1 C2 C3 C4 0.9(6) . . . . ?
C1 C2 C3 C7 -177.2(4) . . . . ?
C2 C1 C6 C5 0.0(6) . . . . ?
C2 C3 C4 C5 0.6(7) . . . . ?
C3 C4 C5 C6 -1.8(7) . . . . ?
C4 C5 C6 C1 1.5(6) . . . . ?
C6 C1 C2 C3 -1.1(6) . . . . ?
C7 C3 C4 C5 178.7(5) . . . . ?
C8 N1 C1 C2 -37.8(4) . . . . ?
C8 N1 C1 C6 138.3(3) . . . . ?
C8 N1 C15 O1 -172.9(3) . . . . ?
C8 N1 C15 C16 9.8(4) . . . . ?
C8 N2 C16 C15 -18.4(3) . . . . ?
C8 N2 C16 C17 -140.0(3) . . . . ?
C8 N2 C19 C18 153.6(3) . . . . ?
C8 C9 C10 C11 177.5(3) . . . . ?
C9 N3 C13 C12 -0.5(5) . . . . ?
C9 N3 C13 C14 -179.1(3) . . . . ?
C9 C10 C11 C12 0.2(5) . . . . ?
C10 C11 C12 C13 2.6(5) . . . . ?
C11 C12 C13 N3 -2.6(5) . . . . ?
C11 C12 C13 C14 175.9(3) . . . . ?
C12 C13 C14 O3 -166.3(4) . . . . ?
C12 C13 C14 O4 10.6(8) . . . . ?
C12 C13 C14 O4A 19(3) . . . . ?
C12 C13 C14 O3A -165.2(13) . . . . ?
C13 N3 C9 C8 -177.3(3) . . . . ?
C13 N3 C9 C10 3.6(5) . . . . ?
C15 N1 C1 C2 159.9(3) . . . . ?
C15 N1 C1 C6 -23.9(5) . . . . ?
C15 N1 C8 N2 -21.0(3) . . . . ?
C15 N1 C8 C9 98.1(3) . . . . ?
C15 C16 C17 C18 -118.1(4) . . . . ?
C16 N2 C8 N1 23.5(3) . . . . ?
C16 N2 C8 C9 -96.0(3) . . . . ?
C16 N2 C19 C18 38.8(3) . . . . ?
C16 C17 C18 C19 27.9(4) . . . . ?
C17 C18 C19 N2 -41.2(4) . . . . ?
C19 N2 C8 N1 -90.2(3) . . . . ?
C19 N2 C8 C9 150.3(3) . . . . ?
C19 N2 C16 C15 100.0(3) . . . . ?
C19 N2 C16 C17 -21.6(3) . . . . ?
O8 C28 C29 N6 -166.6(3) . . . . ?
O8 C28 C29 C30 -51.5(5) . . . . ?
O7 N6 C29 C28 -147.9(3) . . . . ?
O7 N6 C29 C30 90.1(3) . . . . ?
O7 N6 C32 C31 -82.4(3) . . . . ?
O7 N6 C34 N5 154.5(2) . . . . ?
O7 N6 C34 C43 34.6(3) . . . . ?
N5 C28 C29 N6 10.8(3) . . . . ?
N5 C28 C29 C30 126.0(3) . . . . ?
N5 C34 C43 N4 -33.5(4) . . . . ?
N5 C34 C43 C44 145.7(3) . . . . ?
N5 C35 C36 C37 175.4(3) . . . . ?
N5 C35 C40 C39 -176.8(3) . . . . ?
N6 C29 C30 C31 5.0(4) . . . . ?
N6 C34 C43 N4 79.5(3) . . . . ?
N6 C34 C43 C44 -101.3(3) . . . . ?
N4 C43 C44 C45 -5.0(5) . . . . ?
N4 C47 C48 O6 -0.7(5) . . . . ?
N4 C47 C48 O5 178.1(3) . . . . ?
N4 C47 C48 O5A -141(3) . . . . ?
N4 C47 C48 O6A 43(4) . . . . ?
C28 N5 C34 N6 -22.8(3) . . . . ?
C28 N5 C34 C43 96.0(3) . . . . ?
C28 N5 C35 C36 156.7(3) . . . . ?
C28 N5 C35 C40 -26.1(5) . . . . ?
C28 C29 C30 C31 -108.0(3) . . . . ?
C29 N6 C32 C31 40.6(3) . . . . ?
C29 N6 C34 N5 28.6(3) . . . . ?
C29 N6 C34 C43 -91.3(3) . . . . ?
C29 C30 C31 C32 20.1(4) . . . . ?
C30 C31 C32 N6 -37.2(4) . . . . ?
C32 N6 C29 C28 93.8(3) . . . . ?
C32 N6 C29 C30 -28.1(3) . . . . ?
C32 N6 C34 N5 -84.8(3) . . . . ?
C32 N6 C34 C43 155.3(3) . . . . ?
C34 N5 C28 O8 -174.9(3) . . . . ?
C34 N5 C28 C29 7.8(4) . . . . ?
C34 N5 C35 C36 -43.4(4) . . . . ?
C34 N5 C35 C40 133.8(3) . . . . ?
C34 N6 C29 C28 -24.5(3) . . . . ?
C34 N6 C29 C30 -146.4(3) . . . . ?
C34 N6 C32 C31 155.1(3) . . . . ?
C34 C43 C44 C45 175.9(3) . . . . ?
C35 N5 C28 O8 -13.9(5) . . . . ?
C35 N5 C28 C29 168.8(3) . . . . ?
C35 N5 C34 N6 174.8(2) . . . . ?
C35 N5 C34 C43 -66.4(3) . . . . ?
C35 C36 C37 C38 1.9(6) . . . . ?
C36 C35 C40 C39 0.4(5) . . . . ?
C36 C37 C38 C39 -0.6(6) . . . . ?
C37 C38 C39 C40 -0.8(6) . . . . ?
C37 C38 C39 C41 178.5(4) . . . . ?
C38 C39 C40 C35 0.9(6) . . . . ?
C40 C35 C36 C37 -1.7(5) . . . . ?
C41 C39 C40 C35 -178.4(4) . . . . ?
C43 N4 C47 C46 3.4(5) . . . . ?
C43 N4 C47 C48 -174.5(3) . . . . ?
C43 C44 C45 C46 3.5(5) . . . . ?
C44 C45 C46 C47 1.0(5) . . . . ?
C45 C46 C47 N4 -4.7(5) . . . . ?
C45 C46 C47 C48 173.2(3) . . . . ?
C46 C47 C48 O6 -178.6(4) . . . . ?
C46 C47 C48 O5 0.2(5) . . . . ?
C46 C47 C48 O5A 41(3) . . . . ?
C46 C47 C48 O6A -135(4) . . . . ?
C47 N4 C43 C34 -179.3(3) . . . . ?
C47 N4 C43 C44 1.5(5) . . . . ?
